data_4062621
loop_
_publ_author_name
'Knight, L.'
'Piers, W. E.'
'Fleurat-Lessard, P.'
'Parvez, M.'
'McDonald, R.'

_publ_section_title
;
\b-Diketiminato Scandium Chemistry: Synthesis, Characterization, and
Thermal Behavior of Primary Amido Alkyl Derivatives
;
_journal_name_full Organometallics
_journal_page_first 2087
_journal_page_last 2094
_journal_paper_doi 10.1021/om034345c
_journal_volume 23
_journal_year 2004
_chemical_formula_sum 'C40 H66 N3 Sc'
_chemical_formula_weight 633.92
_space_group_IT_number 2
_symmetry_cell_setting triclinic
_symmetry_space_group_name_Hall '-P 1'
_symmetry_space_group_name_H-M 'P -1'
_cell_angle_alpha 88.2825(14)
_cell_angle_beta 89.3523(15)
_cell_angle_gamma 65.4512(15)
_cell_formula_units_Z 2
_cell_length_a 11.2559(8)
_cell_length_b 12.4490(9)
_cell_length_c 15.4106(11)
_cell_measurement_temperature 193(2)
_cell_volume 1963.3(2)
_diffrn_ambient_temperature 193(2)
_exptl_crystal_density_diffrn 1.072
_cod_depositor_comments
;
The following automatic conversions were performed:
'_symmetry_cell_setting' value 'Triclinic' changed to 'triclinic'
according to '/home/saulius/struct/CIF-dictionaries/cif_core.dic'
dictionary named 'cif_core.dic' version 2.4.1 from 2010-06-29.

Automatic conversion script
Id: cif_fix_enum 1527 2010-12-29 10:47:43Z saulius 
;
_cod_database_code 4062621

loop_
_symmetry_equiv_pos_as_xyz
'x, y, z'
'-x, -y, -z'

loop_
_atom_site_label
_atom_site_type_symbol
_atom_site_fract_x
_atom_site_fract_y
_atom_site_fract_z
_atom_site_U_iso_or_equiv
_atom_site_adp_type
_atom_site_occupancy
_atom_site_symmetry_multiplicity
_atom_site_calc_flag
_atom_site_refinement_flags
_atom_site_disorder_assembly
_atom_site_disorder_group
Sc Sc 0.25719(4) 0.30285(3) 0.16965(2) 0.02606(12) Uani 1 1 d . . .
N1 N 0.35777(15) 0.35019(12) 0.26731(10) 0.0247(3) Uani 1 1 d . . .
N2 N 0.28555(15) 0.13890(12) 0.23469(9) 0.0240(3) Uani 1 1 d . . .
N3 N 0.07402(18) 0.42257(15) 0.14982(12) 0.0400(4) Uani 1 1 d . . .
H3N H 0.0644 0.4509 0.0961 0.048 Uiso 1 1 calc R . .
C1 C 0.47664(19) 0.26070(15) 0.27098(12) 0.0258(4) Uani 1 1 d . . .
C2 C 0.49499(19) 0.14420(16) 0.25108(12) 0.0276(4) Uani 1 1 d . . .
H2 H 0.5838 0.0955 0.2386 0.033 Uiso 1 1 calc R . .
C3 C 0.41507(19) 0.08176(15) 0.24501(11) 0.0247(4) Uani 1 1 d . . .
C4 C 0.6084(2) 0.26998(17) 0.29012(14) 0.0348(5) Uani 1 1 d . . .
C5 C 0.6839(2) 0.1782(2) 0.36176(18) 0.0527(7) Uani 1 1 d . . .
H5A H 0.7668 0.1834 0.3733 0.063 Uiso 1 1 calc R . .
H5B H 0.7013 0.0987 0.3425 0.063 Uiso 1 1 calc R . .
H5C H 0.6314 0.1943 0.4149 0.063 Uiso 1 1 calc R . .
C6 C 0.5982(2) 0.39006(19) 0.32070(16) 0.0410(5) Uani 1 1 d . . .
H6A H 0.6860 0.3855 0.3308 0.049 Uiso 1 1 calc R . .
H6B H 0.5478 0.4101 0.3747 0.049 Uiso 1 1 calc R . .
H6C H 0.5542 0.4511 0.2760 0.049 Uiso 1 1 calc R . .
C7 C 0.6878(2) 0.2429(2) 0.20515(18) 0.0514(6) Uani 1 1 d . . .
H7A H 0.7718 0.2468 0.2148 0.062 Uiso 1 1 calc R . .
H7B H 0.6390 0.3012 0.1599 0.062 Uiso 1 1 calc R . .
H7C H 0.7030 0.1636 0.1867 0.062 Uiso 1 1 calc R . .
C8 C 0.4975(2) -0.05579(16) 0.24315(13) 0.0309(4) Uani 1 1 d . . .
C9 C 0.4221(2) -0.13348(17) 0.25466(15) 0.0389(5) Uani 1 1 d . . .
H9A H 0.3515 -0.1091 0.2117 0.047 Uiso 1 1 calc R . .
H9B H 0.3850 -0.1246 0.3132 0.047 Uiso 1 1 calc R . .
H9C H 0.4816 -0.2163 0.2464 0.047 Uiso 1 1 calc R . .
C10 C 0.5652(3) -0.08197(19) 0.15428(16) 0.0474(6) Uani 1 1 d . . .
H10A H 0.4992 -0.0541 0.1082 0.057 Uiso 1 1 calc R . .
H10B H 0.6166 -0.1673 0.1498 0.057 Uiso 1 1 calc R . .
H10C H 0.6230 -0.0412 0.1482 0.057 Uiso 1 1 calc R . .
C11 C 0.6037(2) -0.09709(18) 0.31442(17) 0.0464(6) Uani 1 1 d . . .
H11A H 0.6537 -0.0488 0.3106 0.056 Uiso 1 1 calc R . .
H11B H 0.6625 -0.1802 0.3063 0.056 Uiso 1 1 calc R . .
H11C H 0.5623 -0.0885 0.3716 0.056 Uiso 1 1 calc R . .
C12 C 0.19278(18) 0.08624(15) 0.23938(12) 0.0265(4) Uani 1 1 d . . .
C13 C 0.1514(2) 0.05194(16) 0.16309(13) 0.0315(4) Uani 1 1 d . . .
C14 C 0.0615(2) 0.00179(18) 0.17054(16) 0.0390(5) Uani 1 1 d . . .
H14 H 0.0328 -0.0215 0.1196 0.047 Uiso 1 1 calc R . .
C15 C 0.0131(2) -0.01478(18) 0.24983(17) 0.0426(5) Uani 1 1 d . . .
H15 H -0.0444 -0.0530 0.2539 0.051 Uiso 1 1 calc R . .
C16 C 0.0492(2) 0.02466(18) 0.32318(16) 0.0402(5) Uani 1 1 d . . .
H16 H 0.0137 0.0151 0.3776 0.048 Uiso 1 1 calc R . .
C17 C 0.1363(2) 0.07818(16) 0.32027(14) 0.0318(4) Uani 1 1 d . . .
C18 C 0.0465(3) 0.1805(3) 0.46093(19) 0.0656(8) Uani 1 1 d . . .
H18A H 0.0693 0.2130 0.5121 0.079 Uiso 1 1 calc R . .
H18B H 0.0180 0.1190 0.4794 0.079 Uiso 1 1 calc R . .
H18C H -0.0243 0.2437 0.4290 0.079 Uiso 1 1 calc R . .
C19 C 0.1661(2) 0.1272(2) 0.40205(14) 0.0411(5) Uani 1 1 d . . .
H19 H 0.1915 0.1925 0.3837 0.049 Uiso 1 1 calc R . .
C20 C 0.2800(4) 0.0365(3) 0.45293(19) 0.0919(12) Uani 1 1 d . . .
H20A H 0.2965 0.0730 0.5042 0.110 Uiso 1 1 calc R . .
H20B H 0.3580 0.0074 0.4162 0.110 Uiso 1 1 calc R . .
H20C H 0.2589 -0.0297 0.4713 0.110 Uiso 1 1 calc R . .
C21 C 0.2531(3) -0.0503(2) 0.02287(15) 0.0501(6) Uani 1 1 d . . .
H21A H 0.3216 -0.1126 0.0570 0.060 Uiso 1 1 calc R . .
H21B H 0.2893 -0.0383 -0.0329 0.060 Uiso 1 1 calc R . .
H21C H 0.1814 -0.0735 0.0126 0.060 Uiso 1 1 calc R . .
C22 C 0.2016(2) 0.06523(18) 0.07291(13) 0.0390(5) Uani 1 1 d . . .
H22 H 0.2754 0.0891 0.0800 0.047 Uiso 1 1 calc R . .
C23 C 0.0947(3) 0.1628(2) 0.01950(17) 0.0590(7) Uani 1 1 d . . .
H23A H 0.0601 0.2358 0.0522 0.071 Uiso 1 1 calc R . .
H23B H 0.0242 0.1386 0.0077 0.071 Uiso 1 1 calc R . .
H23C H 0.1316 0.1763 -0.0355 0.071 Uiso 1 1 calc R . .
C24 C 0.32070(19) 0.46503(15) 0.30368(13) 0.0271(4) Uani 1 1 d . . .
C25 C 0.2979(2) 0.56391(16) 0.24781(13) 0.0319(4) Uani 1 1 d . . .
C26 C 0.2545(2) 0.67459(17) 0.28516(15) 0.0400(5) Uani 1 1 d . . .
H26 H 0.2388 0.7421 0.2488 0.048 Uiso 1 1 calc R . .
C27 C 0.2337(2) 0.68877(18) 0.37313(17) 0.0463(6) Uani 1 1 d . . .
H27 H 0.2046 0.7650 0.3969 0.056 Uiso 1 1 calc R . .
C28 C 0.2553(2) 0.59122(19) 0.42662(15) 0.0436(5) Uani 1 1 d . . .
H28 H 0.2408 0.6012 0.4873 0.052 Uiso 1 1 calc R . .
C29 C 0.2979(2) 0.47833(17) 0.39314(13) 0.0323(4) Uani 1 1 d . . .
C30 C 0.1868(3) 0.3901(3) 0.49731(17) 0.0556(7) Uani 1 1 d . . .
H30A H 0.1237 0.3979 0.4515 0.067 Uiso 1 1 calc R . .
H30B H 0.1530 0.4609 0.5325 0.067 Uiso 1 1 calc R . .
H30C H 0.2004 0.3206 0.5343 0.067 Uiso 1 1 calc R . .
C31 C 0.3169(2) 0.37588(19) 0.45605(13) 0.0390(5) Uani 1 1 d . . .
H31 H 0.3508 0.3017 0.4224 0.047 Uiso 1 1 calc R . .
C32 C 0.4154(3) 0.3615(2) 0.52827(17) 0.0581(7) Uani 1 1 d . . .
H32A H 0.5000 0.3485 0.5024 0.070 Uiso 1 1 calc R . .
H32B H 0.4251 0.2936 0.5661 0.070 Uiso 1 1 calc R . .
H32C H 0.3839 0.4331 0.5625 0.070 Uiso 1 1 calc R . .
C33 C 0.2027(3) 0.6387(3) 0.09823(18) 0.0647(8) Uani 1 1 d . . .
H33A H 0.2223 0.6298 0.0361 0.078 Uiso 1 1 calc R . .
H33B H 0.1801 0.7207 0.1137 0.078 Uiso 1 1 calc R . .
H33C H 0.1289 0.6185 0.1115 0.078 Uiso 1 1 calc R . .
C34 C 0.3224(2) 0.55623(18) 0.15034(14) 0.0412(5) Uani 1 1 d . . .
H34 H 0.3428 0.4734 0.1336 0.049 Uiso 1 1 calc R . .
C35 C 0.4392(3) 0.5836(2) 0.12354(17) 0.0573(7) Uani 1 1 d . . .
H35A H 0.5179 0.5284 0.1540 0.069 Uiso 1 1 calc R . .
H35B H 0.4215 0.6647 0.1388 0.069 Uiso 1 1 calc R . .
H35C H 0.4526 0.5751 0.0607 0.069 Uiso 1 1 calc R . .
C36 C -0.0487(2) 0.4774(2) 0.19728(17) 0.0468(6) Uani 1 1 d . . .
C37 C -0.0353(3) 0.4049(3) 0.28037(19) 0.0688(8) Uani 1 1 d . . .
H37A H 0.0353 0.4072 0.3158 0.083 Uiso 1 1 calc R . .
H37B H -0.0151 0.3230 0.2662 0.083 Uiso 1 1 calc R . .
H37C H -0.1174 0.4377 0.3129 0.083 Uiso 1 1 calc R . .
C38 C -0.1616(3) 0.4758(4) 0.1452(3) 0.0972(13) Uani 1 1 d . . .
H38A H -0.1742 0.5252 0.0924 0.117 Uiso 1 1 calc R . .
H38B H -0.2414 0.5066 0.1803 0.117 Uiso 1 1 calc R . .
H38C H -0.1421 0.3945 0.1294 0.117 Uiso 1 1 calc R . .
C39 C -0.0777(4) 0.6035(3) 0.2205(3) 0.1159(17) Uani 1 1 d . . .
H39A H -0.0839 0.6506 0.1672 0.139 Uiso 1 1 calc R . .
H39B H -0.0073 0.6040 0.2571 0.139 Uiso 1 1 calc R . .
H39C H -0.1606 0.6373 0.2521 0.139 Uiso 1 1 calc R . .
C40 C 0.3651(3) 0.2740(2) 0.04415(14) 0.0450(6) Uani 1 1 d . . .
H40A H 0.3042 0.2857 -0.0039 0.054 Uiso 1 1 calc R . .
H40B H 0.4334 0.1932 0.0437 0.054 Uiso 1 1 calc R . .
H40C H 0.4050 0.3303 0.0375 0.054 Uiso 1 1 calc R . .

loop_
_atom_site_aniso_label
_atom_site_aniso_U_11
_atom_site_aniso_U_22
_atom_site_aniso_U_33
_atom_site_aniso_U_23
_atom_site_aniso_U_13
_atom_site_aniso_U_12
Sc 0.0315(2) 0.02220(18) 0.0252(2) 0.00003(13) -0.00311(15) -0.01187(15)
N1 0.0275(9) 0.0213(7) 0.0269(8) -0.0019(6) 0.0004(7) -0.0115(7)
N2 0.0272(8) 0.0226(7) 0.0236(8) -0.0013(6) -0.0019(6) -0.0115(7)
N3 0.0367(10) 0.0364(9) 0.0446(11) 0.0053(8) -0.0074(8) -0.0129(8)
C1 0.0280(10) 0.0260(9) 0.0252(9) 0.0000(7) -0.0006(8) -0.0130(8)
C2 0.0243(10) 0.0242(9) 0.0323(10) -0.0029(7) 0.0012(8) -0.0079(8)
C3 0.0314(10) 0.0215(8) 0.0202(9) -0.0006(7) -0.0006(8) -0.0098(8)
C4 0.0259(11) 0.0314(10) 0.0492(13) -0.0054(9) -0.0017(9) -0.0137(9)
C5 0.0399(14) 0.0415(13) 0.0768(18) 0.0031(12) -0.0230(13) -0.0168(11)
C6 0.0314(12) 0.0370(11) 0.0611(15) -0.0056(10) -0.0052(10) -0.0203(10)
C7 0.0381(13) 0.0497(14) 0.0746(18) -0.0151(12) 0.0163(12) -0.0258(11)
C8 0.0343(11) 0.0198(8) 0.0360(11) -0.0020(7) -0.0020(9) -0.0084(8)
C9 0.0434(13) 0.0206(9) 0.0517(13) 0.0021(8) -0.0085(10) -0.0123(9)
C10 0.0537(15) 0.0316(11) 0.0504(14) -0.0140(10) 0.0112(12) -0.0106(11)
C11 0.0431(13) 0.0258(10) 0.0649(16) 0.0060(10) -0.0172(12) -0.0091(10)
C12 0.0257(10) 0.0192(8) 0.0342(10) 0.0012(7) -0.0045(8) -0.0091(8)
C13 0.0308(11) 0.0233(9) 0.0406(11) -0.0002(8) -0.0078(9) -0.0113(8)
C14 0.0337(12) 0.0336(11) 0.0521(14) -0.0031(9) -0.0091(10) -0.0159(9)
C15 0.0304(12) 0.0327(11) 0.0699(16) -0.0039(10) 0.0005(11) -0.0180(9)
C16 0.0357(12) 0.0327(11) 0.0513(14) 0.0031(9) 0.0092(10) -0.0139(9)
C17 0.0306(11) 0.0241(9) 0.0400(11) 0.0013(8) 0.0012(9) -0.0109(8)
C18 0.080(2) 0.0746(18) 0.0590(17) -0.0282(14) 0.0336(15) -0.0481(17)
C19 0.0481(14) 0.0449(12) 0.0329(11) -0.0026(9) 0.0076(10) -0.0219(11)
C20 0.104(3) 0.093(2) 0.0434(16) -0.0081(15) -0.0309(18) -0.004(2)
C21 0.0725(18) 0.0485(13) 0.0378(13) -0.0068(10) 0.0006(12) -0.0332(13)
C22 0.0535(14) 0.0376(11) 0.0329(11) 0.0005(9) -0.0115(10) -0.0260(11)
C23 0.087(2) 0.0449(13) 0.0484(15) 0.0103(11) -0.0268(14) -0.0304(14)
C24 0.0255(10) 0.0231(9) 0.0338(10) -0.0043(7) -0.0008(8) -0.0108(8)
C25 0.0316(11) 0.0257(9) 0.0401(11) -0.0022(8) -0.0033(9) -0.0133(8)
C26 0.0441(13) 0.0237(10) 0.0517(14) -0.0005(9) -0.0022(10) -0.0136(9)
C27 0.0530(15) 0.0261(10) 0.0583(15) -0.0144(10) 0.0089(12) -0.0143(10)
C28 0.0530(15) 0.0370(11) 0.0409(12) -0.0145(9) 0.0095(11) -0.0182(11)
C29 0.0327(11) 0.0299(10) 0.0360(11) -0.0070(8) 0.0014(9) -0.0144(9)
C30 0.0677(18) 0.0732(17) 0.0403(14) -0.0026(12) 0.0057(12) -0.0435(15)
C31 0.0541(14) 0.0355(11) 0.0306(11) -0.0064(8) 0.0044(10) -0.0215(10)
C32 0.0678(18) 0.0613(16) 0.0479(15) 0.0102(12) -0.0111(13) -0.0300(14)
C33 0.078(2) 0.0767(19) 0.0533(16) 0.0234(14) -0.0197(15) -0.0470(17)
C34 0.0640(16) 0.0286(10) 0.0375(12) 0.0017(8) -0.0039(11) -0.0259(11)
C35 0.0629(18) 0.0610(16) 0.0467(15) 0.0040(12) 0.0100(13) -0.0250(14)
C36 0.0290(12) 0.0390(12) 0.0666(16) 0.0063(11) -0.0036(11) -0.0086(10)
C37 0.0531(17) 0.0735(19) 0.0593(18) 0.0026(14) 0.0056(14) -0.0065(15)
C38 0.0448(18) 0.149(4) 0.097(3) 0.032(3) -0.0203(18) -0.042(2)
C39 0.075(2) 0.0456(17) 0.215(5) -0.026(2) 0.066(3) -0.0132(17)
C40 0.0646(16) 0.0392(12) 0.0335(12) -0.0022(9) 0.0059(11) -0.0238(12)

loop_
_geom_bond_atom_site_label_1
_geom_bond_atom_site_label_2
_geom_bond_distance
_geom_bond_site_symmetry_2
_geom_bond_publ_flag
Sc N3 1.9998(18) . ?
Sc N1 2.1307(15) . ?
Sc N2 2.1484(14) . ?
Sc C40 2.229(2) . ?
N1 C1 1.339(2) . ?
N1 C24 1.442(2) . ?
N2 C3 1.339(2) . ?
N2 C12 1.445(2) . ?
N3 C36 1.460(3) . ?
C1 C2 1.420(3) . ?
C1 C4 1.567(3) . ?
C2 C3 1.418(3) . ?
C3 C8 1.573(2) . ?
C4 C6 1.539(3) . ?
C4 C7 1.541(3) . ?
C4 C5 1.544(3) . ?
C8 C9 1.535(3) . ?
C8 C10 1.536(3) . ?
C8 C11 1.545(3) . ?
C12 C13 1.410(3) . ?
C12 C17 1.413(3) . ?
C13 C14 1.395(3) . ?
C13 C22 1.524(3) . ?
C14 C15 1.376(3) . ?
C15 C16 1.376(3) . ?
C16 C17 1.395(3) . ?
C17 C19 1.516(3) . ?
C18 C19 1.531(3) . ?
C19 C20 1.516(4) . ?
C21 C22 1.537(3) . ?
C22 C23 1.532(3) . ?
C24 C29 1.402(3) . ?
C24 C25 1.415(3) . ?
C25 C26 1.397(3) . ?
C25 C34 1.523(3) . ?
C26 C27 1.377(3) . ?
C27 C28 1.383(3) . ?
C28 C29 1.396(3) . ?
C29 C31 1.522(3) . ?
C30 C31 1.533(3) . ?
C31 C32 1.533(3) . ?
C33 C34 1.530(3) . ?
C34 C35 1.538(4) . ?
C36 C37 1.516(4) . ?
C36 C39 1.518(4) . ?
C36 C38 1.518(4) . ?
